data_1101099
loop_
_publ_author_name
'Jarmula, Adam'
'Rypniewski, Wojciech R.'
'Felczak, Krzysztof'
'Rode, Wojciech'

_journal_name_full 'Struct. Chem.'
_journal_page_first 541
_journal_page_last 549
_journal_paper_doi 10.1007/s11224-005-6058-9
_journal_volume '16 (5)'
_journal_year 2005
_chemical_formula_moiety 'C13 H16 F N3 O7'
_chemical_formula_sum 'C13 H16 F N3 O7'
_chemical_formula_weight 345.29
_chemical_name_common 3',5'-di-O-acetyl-N(4)-hydroxy-5-fluoro-2'-deoxycytidine
_space_group_IT_number 5
_symmetry_cell_setting monoclinic
_symmetry_space_group_name_Hall 'C 2y'
_symmetry_space_group_name_H-M 'C 1 2 1'
_cell_angle_alpha 90.00
_cell_angle_beta 90.42(10)
_cell_angle_gamma 90.00
_cell_formula_units_Z 4
_cell_length_a 21.72(3)
_cell_length_b 8.720(10)
_cell_length_c 8.610(10)
_cell_measurement_temperature 293(2)
_cell_volume 1631(3)
_diffrn_ambient_pressure 101.3
_diffrn_ambient_temperature 293(2)
_exptl_crystal_density_diffrn 1.406
_cod_original_sg_symbol_H-M 'C 2'
_cod_database_code 1101099

loop_
_symmetry_equiv_pos_as_xyz
'x, y, z'
'-x, y, -z'
'x+1/2, y+1/2, z'
'-x+1/2, y+1/2, -z'

loop_
_atom_site_label
_atom_site_type_symbol
_atom_site_fract_x
_atom_site_fract_y
_atom_site_fract_z
_atom_site_U_iso_or_equiv
_atom_site_adp_type
_atom_site_occupancy
_atom_site_symmetry_multiplicity
_atom_site_calc_flag
_atom_site_refinement_flags
_atom_site_disorder_assembly
_atom_site_disorder_group
N3 N 0.21892(8) 0.1226(2) 0.33043(18) 0.0448(4) Uani 1 1 d . . .
H3 H 0.2403 0.1747 0.3963 0.060(8) Uiso 1 1 calc R . .
O2 O 0.20627(10) 0.3366(2) 0.18418(18) 0.0621(5) Uani 1 1 d . . .
N1 N 0.16373(9) 0.1144(2) 0.09983(19) 0.0486(4) Uani 1 1 d . . .
C4 C 0.21042(9) -0.0311(2) 0.3623(2) 0.0434(4) Uani 1 1 d . . .
F F 0.16693(11) -0.26195(19) 0.2667(3) 0.0875(7) Uani 1 1 d . . .
C2 C 0.19646(10) 0.1996(3) 0.2038(2) 0.0455(4) Uani 1 1 d . . .
C6 C 0.15392(12) -0.0407(3) 0.1219(3) 0.0562(5) Uani 1 1 d . . .
H6 H 0.1312 -0.0956 0.0487 0.100 Uiso 1 1 calc R . .
O4 O 0.26328(8) 0.01184(19) 0.57383(17) 0.0561(4) Uani 1 1 d . . .
H4 H 0.2793 -0.0300 0.6492 0.077(10) Uiso 1 1 calc R . .
O4' O 0.07502(7) 0.1464(2) -0.04660(15) 0.0521(4) Uani 1 1 d . . .
C1' C 0.13718(10) 0.1884(3) -0.0374(2) 0.0487(4) Uani 1 1 d . . .
H11 H 0.1407 0.3001 -0.0276 0.063(8) Uiso 1 1 calc R . .
N4 N 0.23149(8) -0.0975(2) 0.4852(2) 0.0491(4) Uani 1 1 d . . .
O3'1 O 0.11369(10) 0.2898(3) -0.3744(2) 0.0729(6) Uani 1 1 d . . .
C4' C 0.05667(11) 0.1227(3) -0.2048(2) 0.0525(5) Uani 1 1 d . . .
H41 H 0.0272 0.2029 -0.2340 0.051(7) Uiso 1 1 calc R . .
C2' C 0.16650(11) 0.1363(4) -0.1873(2) 0.0610(6) Uani 1 1 d . . .
H21 H 0.1995 0.2049 -0.2173 0.090(11) Uiso 1 1 calc R . .
H22 H 0.1828 0.0332 -0.1773 0.083(11) Uiso 1 1 calc R . .
O5'1 O 0.06999(14) -0.1460(3) -0.1792(3) 0.0934(8) Uani 1 1 d . . .
C3' C 0.11435(11) 0.1414(4) -0.3036(2) 0.0581(5) Uani 1 1 d . . .
H31 H 0.1179 0.0596 -0.3811 0.063(8) Uiso 1 1 calc R . .
C5' C 0.02548(15) -0.0298(4) -0.2192(4) 0.0711(7) Uani 1 1 d . . .
H51 H -0.0094 -0.0350 -0.1496 0.067(9) Uiso 1 1 calc R . .
H52 H 0.0107 -0.0449 -0.3247 0.083(10) Uiso 1 1 calc R . .
C5 C 0.17629(11) -0.1123(3) 0.2451(3) 0.0548(5) Uani 1 1 d . . .
C3'2 C 0.08712(12) 0.2977(6) -0.5160(3) 0.0796(11) Uani 1 1 d . . .
O3'3 O 0.06940(16) 0.1854(6) -0.5837(3) 0.1252(15) Uani 1 1 d . . .
C3'3 C 0.0841(2) 0.4595(8) -0.5710(7) 0.124(2) Uani 1 1 d . . .
H331 H 0.1048 0.4681 -0.6688 0.22(4) Uiso 1 1 calc R . .
H332 H 0.1037 0.5252 -0.4962 0.15(2) Uiso 1 1 calc R . .
H333 H 0.0418 0.4894 -0.5837 0.23(4) Uiso 1 1 calc R . .
C5'2 C 0.0480(5) -0.2878(6) -0.1718(9) 0.192(4) Uani 1 1 d . . .
O5'3 O -0.0029(4) -0.3200(6) -0.2013(11) 0.267(5) Uani 1 1 d . . .
C5'3 C 0.0932(7) -0.4009(7) -0.1162(15) 0.240(8) Uani 1 1 d . . .
H531 H 0.0963 -0.3953 -0.0051 0.23(4) Uiso 1 1 calc R . .
H532 H 0.1326 -0.3794 -0.1610 0.066(10) Uiso 1 1 calc R . .
H533 H 0.0801 -0.5019 -0.1462 0.33(7) Uiso 1 1 calc R . .

loop_
_atom_site_aniso_label
_atom_site_aniso_U_11
_atom_site_aniso_U_22
_atom_site_aniso_U_33
_atom_site_aniso_U_23
_atom_site_aniso_U_13
_atom_site_aniso_U_12
N3 0.0570(8) 0.0419(8) 0.0350(7) -0.0004(6) -0.0229(6) -0.0014(7)
O2 0.0975(12) 0.0442(8) 0.0441(8) 0.0040(6) -0.0359(8) -0.0129(9)
N1 0.0665(9) 0.0408(8) 0.0381(7) -0.0005(6) -0.0281(7) 0.0008(8)
C4 0.0499(8) 0.0420(9) 0.0380(8) 0.0020(7) -0.0173(6) 0.0024(8)
F 0.1240(15) 0.0439(8) 0.0937(13) 0.0150(8) -0.0661(11) -0.0159(9)
C2 0.0578(9) 0.0439(9) 0.0346(8) -0.0003(7) -0.0207(7) -0.0022(8)
C6 0.0739(13) 0.0424(10) 0.0518(11) -0.0015(9) -0.0374(10) -0.0023(10)
O4 0.0780(10) 0.0489(8) 0.0408(7) 0.0002(6) -0.0314(7) 0.0023(7)
O4' 0.0548(7) 0.0687(10) 0.0324(6) -0.0047(6) -0.0166(5) 0.0064(7)
C1' 0.0626(10) 0.0467(10) 0.0366(8) 0.0027(8) -0.0249(7) 0.0032(9)
N4 0.0621(9) 0.0439(8) 0.0410(8) 0.0016(7) -0.0240(7) 0.0024(8)
O3'1 0.0901(12) 0.0817(14) 0.0465(8) 0.0166(9) -0.0181(8) 0.0008(11)
C4' 0.0615(10) 0.0579(12) 0.0378(8) -0.0033(9) -0.0258(8) 0.0079(10)
C2' 0.0571(10) 0.0827(17) 0.0431(9) 0.0038(11) -0.0128(8) 0.0095(12)
O5'1 0.130(2) 0.0585(12) 0.0908(15) -0.0188(11) -0.0558(14) 0.0132(13)
C3' 0.0719(12) 0.0693(14) 0.0327(8) -0.0032(9) -0.0167(8) 0.0101(12)
C5' 0.0819(16) 0.0670(15) 0.0636(14) -0.0037(12) -0.0383(13) -0.0033(14)
C5 0.0686(12) 0.0383(10) 0.0570(12) 0.0033(8) -0.0318(10) -0.0034(9)
C3'2 0.0543(11) 0.134(3) 0.0502(12) 0.0343(18) -0.0081(10) 0.0069(16)
O3'3 0.121(2) 0.197(4) 0.0573(12) 0.017(2) -0.0490(13) -0.026(3)
C3'3 0.0776(19) 0.172(6) 0.121(4) 0.098(4) 0.001(2) 0.018(3)
C5'2 0.307(10) 0.057(2) 0.207(7) -0.022(3) -0.186(7) -0.007(4)
O5'3 0.340(9) 0.095(3) 0.363(9) 0.044(4) -0.262(8) -0.088(4)
C5'3 0.374(18) 0.068(3) 0.275(12) -0.052(5) -0.201(13) 0.054(6)

loop_
_geom_bond_atom_site_label_1
_geom_bond_atom_site_label_2
_geom_bond_distance
_geom_bond_site_symmetry_2
_geom_bond_publ_flag
N3 C2 1.368(3) . ?
N3 C4 1.380(3) . ?
N3 H3 0.8600 . ?
O2 C2 1.226(3) . ?
N1 C2 1.360(3) . ?
N1 C6 1.383(3) . ?
N1 C1' 1.462(3) . ?
C4 N4 1.287(3) . ?
C4 C5 1.435(3) . ?
F C5 1.334(3) . ?
C6 C5 1.320(3) . ?
C6 H6 0.9300 . ?
O4 N4 1.400(3) . ?
O4 H4 0.8200 . ?
O4' C1' 1.401(3) . ?
O4' C4' 1.431(3) . ?
C1' C2' 1.513(4) . ?
C1' H11 0.9800 . ?
O3'1 C3'2 1.347(4) . ?
O3'1 C3' 1.431(4) . ?
C4' C5' 1.497(4) . ?
C4' C3' 1.528(4) . ?
C4' H41 0.9800 . ?
C2' C3' 1.507(4) . ?
C2' H21 0.9700 . ?
C2' H22 0.9700 . ?
O5'1 C5'2 1.327(7) . ?
O5'1 C5' 1.441(4) . ?
C3' H31 0.9800 . ?
C5' H51 0.9700 . ?
C5' H52 0.9700 . ?
C3'2 O3'3 1.202(6) . ?
C3'2 C3'3 1.490(7) . ?
C3'3 H331 0.9600 . ?
C3'3 H332 0.9600 . ?
C3'3 H333 0.9600 . ?
C5'2 O5'3 1.167(10) . ?
C5'2 C5'3 1.468(11) . ?
C5'3 H531 0.9600 . ?
C5'3 H532 0.9600 . ?
C5'3 H533 0.9600 . ?

loop_
_cod_related_entry_id
_cod_related_entry_database
_cod_related_entry_code
1 ChemSpider 8816587
